data_7703823
loop_
_publ_author_name
'Estevan, Francisco'
'Feliz, Marta'

_publ_section_title
;
 Configurational landscape of chiral iron(ii) bis(phosphane) complexes.
;
_journal_issue 14
_journal_name_full 'Dalton transactions (Cambridge, England : 2003)'
_journal_page_first 4528
_journal_page_last 4538
_journal_paper_doi 10.1039/c9dt04821a
_journal_volume 49
_journal_year 2020
_chemical_formula_moiety 'C36 H56 Fe I P4, I, H2 O'
_chemical_formula_sum 'C36 H58 Fe I2 O P4'
_chemical_formula_weight 940.35
_chemical_name_common cappa-[FeI{(R,R)-Me-DuPhos}2]I2\^A.H2O
_space_group_crystal_system monoclinic
_space_group_IT_number 4
_space_group_name_Hall 'P 2yb'
_space_group_name_H-M_alt 'P 1 21 1'
_atom_sites_solution_hydrogens mixed
_atom_sites_solution_primary direct
_audit_creation_date 2019-08-21
_audit_creation_method
;
Olex2 1.2
(compiled 2018.05.29 svn.r3508 for OlexSys, GUI svn.r5506)
;
_audit_update_record
;
2019-09-09 deposited with the CCDC.	2020-03-20 downloaded from the CCDC.
;
_cell_angle_alpha 90
_cell_angle_beta 103.587(2)
_cell_angle_gamma 90
_cell_formula_units_Z 4
_cell_length_a 11.3411(3)
_cell_length_b 20.8867(4)
_cell_length_c 17.3185(3)
_cell_measurement_reflns_used 33222
_cell_measurement_temperature 200.00(10)
_cell_measurement_theta_max 28.9840
_cell_measurement_theta_min 3.5150
_cell_volume 3987.57(15)
_computing_cell_refinement 'CrysAlisPro 1.171.38.41r (Rigaku OD, 2015)'
_computing_data_collection 'CrysAlisPro 1.171.38.41r (Rigaku OD, 2015)'
_computing_data_reduction 'CrysAlisPro 1.171.38.41r (Rigaku OD, 2015)'
_computing_molecular_graphics 'Olex2 (Dolomanov et al., 2009)'
_computing_publication_material 'Olex2 (Dolomanov et al., 2009)'
_computing_structure_refinement 'ShelXL (Sheldrick, 2015)'
_computing_structure_solution 'ShelXS (Sheldrick, 2008)'
_diffrn_ambient_environment N~2~
_diffrn_ambient_temperature 200.00(10)
_diffrn_detector 'CCD plate'
_diffrn_detector_area_resol_mean 10.4051
_diffrn_detector_type Atlas
_diffrn_measured_fraction_theta_full 0.998
_diffrn_measured_fraction_theta_max 0.998
_diffrn_measurement_details
;
List of Runs (angles in degrees, time in seconds):

  # Type    Start    End  Width  t~exp~   \w     \q     \k     \f   Frames
#--------------------------------------------------------------------------
  1  \w    -41.00  62.60   0.70   20.00    --  -11.13  57.00 120.00  148
  2  \w    -20.00  29.70   0.70   20.00    --  -11.13 -99.00-150.00   71
  3  \w    -20.00  29.70   0.70   20.00    --  -11.13 -99.00 -90.00   71
  4  \w    -14.00  87.50   0.70   20.00    --   12.06  37.00-180.00  145
  5  \w    -64.00  37.50   0.70   20.00    --   12.06 -37.00   0.00  145
  6  \w    -18.00  85.60   0.70   20.00    --   12.06  57.00  90.00  148
  7  \w    -67.00  45.00   0.70   20.00    --   12.06 -77.00 -30.00  160
  8  \w    -41.00  62.60   0.70   20.00    --  -11.13  57.00-180.00  148
  9  \w    -20.00  29.70   0.70   20.00    --  -11.13 -99.00-180.00   71
 10  \w    -70.00 -44.10   0.70   20.00    --  -11.13 127.00-179.45   37
 11  \w   -100.00 -55.90   0.70   20.00    --  -11.13 178.00 120.00   63
;
_diffrn_measurement_device 'four-circle diffractometer'
_diffrn_measurement_device_type 'SuperNova, Dual, Cu at zero, Atlas'
_diffrn_measurement_method '\w scans'
_diffrn_orient_matrix_type 'CrysAlisPro convention (1999,Acta A55,543-557)'
_diffrn_orient_matrix_UB_11 -0.0325972000
_diffrn_orient_matrix_UB_12 -0.0063827000
_diffrn_orient_matrix_UB_13 -0.0394738000
_diffrn_orient_matrix_UB_21 0.0057324000
_diffrn_orient_matrix_UB_22 -0.0333565000
_diffrn_orient_matrix_UB_23 0.0076763000
_diffrn_orient_matrix_UB_31 -0.0551745000
_diffrn_orient_matrix_UB_32 0.0003030000
_diffrn_orient_matrix_UB_33 0.0125735000
_diffrn_radiation_monochromator mirror
_diffrn_radiation_probe x-ray
_diffrn_radiation_type MoK\a
_diffrn_radiation_wavelength 0.71073
_diffrn_reflns_av_R_equivalents 0.0362
_diffrn_reflns_av_unetI/netI 0.0231
_diffrn_reflns_Laue_measured_fraction_full 0.998
_diffrn_reflns_Laue_measured_fraction_max 0.998
_diffrn_reflns_limit_h_max 12
_diffrn_reflns_limit_h_min -12
_diffrn_reflns_limit_k_max 23
_diffrn_reflns_limit_k_min -23
_diffrn_reflns_limit_l_max 19
_diffrn_reflns_limit_l_min -19
_diffrn_reflns_number 70382
_diffrn_reflns_point_group_measured_fraction_full 0.998
_diffrn_reflns_point_group_measured_fraction_max 0.998
_diffrn_reflns_theta_full 24.000
_diffrn_reflns_theta_max 24.000
_diffrn_reflns_theta_min 2.850
_diffrn_source 'micro-focus sealed X-ray tube'
_diffrn_source_type 'SuperNova (Mo) X-ray Source'
_exptl_absorpt_coefficient_mu 2.114
_exptl_absorpt_correction_T_max 0.957
_exptl_absorpt_correction_T_min 0.861
_exptl_absorpt_correction_type gaussian
_exptl_absorpt_process_details
;
CrysAlisPro 1.171.38.41r (Rigaku Oxford Diffraction, 2015)
Numerical absorption correction based on gaussian integration over
			a multifaceted crystal model
Empirical absorption correction using spherical harmonics,
 implemented in SCALE3 ABSPACK scaling algorithm.
;
_exptl_crystal_colour 'dull light red'
_exptl_crystal_colour_lustre dull
_exptl_crystal_colour_modifier light
_exptl_crystal_colour_primary red
_exptl_crystal_density_diffrn 1.566
_exptl_crystal_description block
_exptl_crystal_F_000 1896
_exptl_crystal_recrystallization_method 'Re-crystallisation from solvent: THF-d8'
_exptl_crystal_size_max 0.241
_exptl_crystal_size_mid 0.162
_exptl_crystal_size_min 0.064
_refine_diff_density_max 0.518
_refine_diff_density_min -0.528
_refine_diff_density_rms 0.054
_refine_ls_abs_structure_details
;
 Flack x determined using 5583 quotients [(I+)-(I-)]/[(I+)+(I-)]
 (Parsons, Flack and Wagner, Acta Cryst. B69 (2013) 249-259).
;
_refine_ls_abs_structure_Flack -0.025(5)
_refine_ls_extinction_method none
_refine_ls_goodness_of_fit_ref 1.025
_refine_ls_hydrogen_treatment constr
_refine_ls_matrix_type full
_refine_ls_number_parameters 823
_refine_ls_number_reflns 12484
_refine_ls_number_restraints 1
_refine_ls_restrained_S_all 1.025
_refine_ls_R_factor_all 0.0235
_refine_ls_R_factor_gt 0.0217
_refine_ls_shift/su_max 0.003
_refine_ls_shift/su_mean 0.000
_refine_ls_structure_factor_coef Fsqd
_refine_ls_weighting_details 'w=1/[\s^2^(Fo^2^)+(0.0285P)^2^+2.0210P] where P=(Fo^2^+2Fc^2^)/3'
_refine_ls_weighting_scheme calc
_refine_ls_wR_factor_gt 0.0531
_refine_ls_wR_factor_ref 0.0542
_reflns_Friedel_coverage 0.941
_reflns_Friedel_fraction_full 0.999
_reflns_Friedel_fraction_max 0.999
_reflns_number_gt 11976
_reflns_number_total 12484
_reflns_threshold_expression 'I > 2\s(I)'
_cod_data_source_file c9dt04821a2.cif
_cod_data_source_block str1832
_cod_depositor_comments 'Adding full bibliography for 7703821--7703824.cif.'
_cod_original_cell_volume 3987.58(14)
_cod_database_code 7703823
_shelx_shelxl_version_number 2018/3
_chemical_oxdiff_formula 'C H I Fe P'
_shelx_space_group_comment
;
The symmetry employed for this shelxl refinement is uniquely defined
by the following loop, which should always be used as a source of
symmetry information in preference to the above space-group names.
They are only intended as comments.
;
_reflns_odcompleteness_completeness 99.80
_reflns_odcompleteness_iscentric 1
_reflns_odcompleteness_theta 26.32
_olex2_refinement_description
;
1. Fixed Uiso
 At 1.2 times of:
  All C(H) groups, All C(H,H) groups
 At 1.5 times of:
  All C(H,H,H) groups, All O(H,H) groups
2. Others
 Fixed Sof: I3(0.6) I4(0.805) I5(0.195) I6(0.4)
3.a Free rotating group:
 O1(H1A,H1B), O0AA(H0AA,H0AB)
3.b Ternary CH refined with riding coordinates:
 C1(H1), C3(H3), C5(H5), C8(H8), C9(H9), C12(H12), C13(H13), C15(H15),
 C16(H16), C20(H20), C25(H25), C31(H31), C29(H29), C39(H39), C51(H51), C57(H57)
3.c Secondary CH2 refined with riding coordinates:
 C32(H32A,H32B), C33(H33A,H33B), C35(H35A,H35B), C34(H34A,H34B), C37(H37A,
 H37B), C43(H43A,H43B), C42(H42A,H42B), C45(H45A,H45B), C55(H55A,H55B),
 C64(H64A,H64B), C63(H63A,H63B), C62(H62A,H62B), C60(H60A,H60B), C59(H59A,H59B),
  C61(H61A,H61B), C66(H66A,H66B)
3.d Aromatic/amide H refined with riding coordinates:
 C14(H14), C19(H19), C21(H21), C24(H24), C36(H36), C41(H41), C46(H46),
 C47(H47), C48(H48), C53(H53), C54(H54), C58(H58), C68(H68), C69(H69), C71(H71),
  C72(H72)
3.e Idealised Me refined as rotating group:
 C7(H7A,H7B,H7C), C11(H11A,H11B,H11C), C17(H17A,H17B,H17C), C27(H27A,H27B,
 H27C), C28(H28A,H28B,H28C), C30(H30A,H30B,H30C), C38(H38A,H38B,H38C), C40(H40A,
 H40B,H40C), C44(H44A,H44B,H44C), C50(H50A,H50B,H50C), C49(H49A,H49B,H49C),
 C52(H52A,H52B,H52C), C56(H56A,H56B,H56C), C67(H67A,H67B,H67C), C65(H65A,H65B,
 H65C), C70(H70A,H70B,H70C)
;
_olex2_submission_special_instructions 'No special instructions were received'
_oxdiff_exptl_absorpt_empirical_details
;
Empirical correction (ABSPACK) includes:
- Absorption correction using spherical harmonics
- Frame scaling
;
_oxdiff_exptl_absorpt_empirical_full_max 1.297
_oxdiff_exptl_absorpt_empirical_full_min 0.832

loop_
_space_group_symop_operation_xyz
'x, y, z'
'-x, y+1/2, -z'

loop_
_atom_site_label
_atom_site_type_symbol
_atom_site_fract_x
_atom_site_fract_y
_atom_site_fract_z
_atom_site_U_iso_or_equiv
_atom_site_adp_type
_atom_site_occupancy
_atom_site_site_symmetry_order
_atom_site_calc_flag
_atom_site_refinement_flags_posn
_atom_site_refinement_flags_adp
_atom_site_refinement_flags_occupancy
_atom_site_disorder_assembly
_atom_site_disorder_group
Fe1 Fe -2.42298(5) -0.30956(3) -0.78484(3) 0.01866(13) Uani 1 1 d . . . . .
I1 I -2.48033(4) -0.31031(2) -0.93785(2) 0.04220(10) Uani 1 1 d . . . . .
P1 P -2.54598(11) -0.36310(6) -0.71982(8) 0.0241(3) Uani 1 1 d . . . . .
P2 P -2.25406(11) -0.25675(6) -0.71549(7) 0.0219(3) Uani 1 1 d . . . . .
P3 P -2.34033(12) -0.40830(6) -0.78444(7) 0.0245(3) Uani 1 1 d . . . . .
P4 P -2.50335(11) -0.21001(6) -0.78691(8) 0.0238(3) Uani 1 1 d . . . . .
Fe2 Fe -2.05016(6) -0.30494(3) -0.17550(4) 0.01981(14) Uani 1 1 d . . . . .
I2 I -1.98677(3) -0.31373(2) -0.02230(2) 0.03203(9) Uani 1 1 d . . . . .
P5 P -1.91712(11) -0.27000(6) -0.24729(8) 0.0232(3) Uani 1 1 d . . . . .
P6 P -2.24319(11) -0.33454(6) -0.23761(7) 0.0226(3) Uani 1 1 d . . . . .
P7 P -1.95224(11) -0.39816(6) -0.18349(8) 0.0254(3) Uani 1 1 d . . . . .
P8 P -2.14490(12) -0.21094(6) -0.16414(7) 0.0240(3) Uani 1 1 d . . . . .
I3 I -2.0954(5) -0.0180(3) -0.3559(4) 0.0492(11) Uani 0.6 1 d . . P A 1
I4 I -2.17691(11) -0.58441(5) -0.33838(6) 0.0482(2) Uani 0.805 1 d . . P B 1
I5 I -2.1713(5) -0.6003(2) -0.3636(2) 0.0509(11) Uani 0.195 1 d . . P C 2
I6 I -2.0847(7) -0.0174(5) -0.3679(6) 0.0421(11) Uani 0.4 1 d . . P D 2
C1 C -2.1469(4) -0.3056(3) -0.6407(3) 0.0281(11) Uani 1 1 d . . . . .
H1 H -2.139400 -0.346606 -0.666527 0.034 Uiso 1 1 calc R . . . .
C2 C -2.3466(5) -0.4429(2) -0.6888(3) 0.0260(11) Uani 1 1 d . . . . .
C3 C -1.9634(5) -0.2002(2) -0.3136(3) 0.0271(11) Uani 1 1 d . . . . .
H3 H -1.999534 -0.169551 -0.283042 0.032 Uiso 1 1 calc R . . . .
C4 C -2.4501(4) -0.4261(2) -0.6629(3) 0.0245(11) Uani 1 1 d . . . . .
C5 C -2.6077(4) -0.3150(3) -0.6479(3) 0.0356(12) Uani 1 1 d . . . . .
H5 H -2.630504 -0.273528 -0.673658 0.043 Uiso 1 1 calc R . . . .
C6 C -1.8979(4) -0.3385(2) -0.3102(3) 0.0276(11) Uani 1 1 d . . . . .
C7 C -2.3413(6) -0.3730(3) -0.1027(3) 0.0420(14) Uani 1 1 d . . . . .
H7A H -2.267879 -0.396513 -0.082407 0.063 Uiso 1 1 calc GR . . . .
H7B H -2.407703 -0.394048 -0.087680 0.063 Uiso 1 1 calc GR . . . .
H7C H -2.332818 -0.330382 -0.081256 0.063 Uiso 1 1 calc GR . . . .
C8 C -2.3658(5) -0.3697(3) -0.1927(3) 0.0335(12) Uani 1 1 d . . . . .
H8 H -2.436887 -0.341996 -0.209859 0.040 Uiso 1 1 calc R . . . .
C9 C -2.6679(5) -0.1890(3) -0.8073(4) 0.0351(13) Uani 1 1 d . . . . .
H9 H -2.692994 -0.184143 -0.757154 0.042 Uiso 1 1 calc R . . . .
C11 C -2.1833(5) -0.3219(3) -0.5643(3) 0.0356(13) Uani 1 1 d . . . . .
H11A H -2.187571 -0.283311 -0.534850 0.053 Uiso 1 1 calc GR . . . .
H11B H -2.124166 -0.350172 -0.533020 0.053 Uiso 1 1 calc GR . . . .
H11C H -2.261178 -0.342416 -0.576466 0.053 Uiso 1 1 calc GR . . . .
C10 C -2.3155(5) -0.2609(3) -0.2855(3) 0.0296(12) Uani 1 1 d . . . . .
C12 C -1.7966(5) -0.4096(3) -0.1163(3) 0.0359(13) Uani 1 1 d . . . . .
H12 H -1.779868 -0.374316 -0.078003 0.043 Uiso 1 1 calc R . . . .
C13 C -2.0064(5) -0.4802(2) -0.1659(4) 0.0352(13) Uani 1 1 d . . . . .
H13 H -2.047523 -0.499475 -0.216636 0.042 Uiso 1 1 calc R . . . .
C14 C -2.2958(6) -0.1169(3) -0.5554(4) 0.0509(17) Uani 1 1 d . . . . .
H14 H -2.249647 -0.096830 -0.510444 0.061 Uiso 1 1 calc R . . . .
C15 C -1.7558(5) -0.2404(3) -0.2097(3) 0.0339(12) Uani 1 1 d . . . . .
H15 H -1.705239 -0.266787 -0.235887 0.041 Uiso 1 1 calc R . . . .
C16 C -2.2599(5) -0.3974(2) -0.3154(3) 0.0279(11) Uani 1 1 d . . . . .
H16 H -2.198865 -0.429849 -0.293452 0.033 Uiso 1 1 calc R . . . .
C17 C -1.9419(6) -0.1371(3) -0.0912(4) 0.0447(15) Uani 1 1 d . . . . .
H17A H -1.943098 -0.160767 -0.043879 0.067 Uiso 1 1 calc GR . . . .
H17B H -1.909324 -0.095199 -0.077135 0.067 Uiso 1 1 calc GR . . . .
H17C H -1.892263 -0.159179 -0.120576 0.067 Uiso 1 1 calc GR . . . .
C18 C -2.4323(5) -0.1745(2) -0.6916(3) 0.0280(11) Uani 1 1 d . . . . .
C22 C -1.9234(4) -0.3990(2) -0.2831(3) 0.0278(11) Uani 1 1 d . . . . .
C19 C -2.2638(5) -0.4868(3) -0.6463(3) 0.0359(13) Uani 1 1 d . . . . .
H19 H -2.195093 -0.498054 -0.663794 0.043 Uiso 1 1 calc R . . . .
C20 C -2.4211(6) -0.4703(3) -0.8580(4) 0.0402(14) Uani 1 1 d . . . . .
H20 H -2.485267 -0.449039 -0.897471 0.048 Uiso 1 1 calc R . . . .
C21 C -2.3887(5) -0.4993(3) -0.5528(3) 0.0397(14) Uani 1 1 d . . . . .
H21 H -2.402658 -0.518346 -0.507210 0.048 Uiso 1 1 calc R . . . .
C23 C -2.2619(5) -0.2026(2) -0.2556(3) 0.0282(11) Uani 1 1 d . . . . .
C25 C -2.1873(5) -0.4269(3) -0.8004(3) 0.0338(13) Uani 1 1 d . . . . .
H25 H -2.128019 -0.428963 -0.749154 0.041 Uiso 1 1 calc R . . . .
C24 C -1.8614(5) -0.3344(3) -0.3819(3) 0.0382(13) Uani 1 1 d . . . . .
H24 H -1.840193 -0.294974 -0.399487 0.046 Uiso 1 1 calc R . . . .
C27 C -2.2348(5) -0.3783(3) -0.3950(3) 0.0354(13) Uani 1 1 d . . . . .
H27A H -2.291488 -0.345842 -0.419303 0.053 Uiso 1 1 calc GR . . . .
H27B H -2.243494 -0.415042 -0.429103 0.053 Uiso 1 1 calc GR . . . .
H27C H -2.153733 -0.361884 -0.386673 0.053 Uiso 1 1 calc GR . . . .
C26 C -2.3117(4) -0.1933(2) -0.6609(3) 0.0248(11) Uani 1 1 d . . . . .
C28 C -2.0909(6) -0.4804(3) -0.1094(4) 0.0445(15) Uani 1 1 d . . . . .
H28A H -2.048702 -0.463995 -0.058623 0.067 Uiso 1 1 calc GR . . . .
H28B H -2.117186 -0.523408 -0.103209 0.067 Uiso 1 1 calc GR . . . .
H28C H -2.160185 -0.453982 -0.130659 0.067 Uiso 1 1 calc GR . . . .
C32 C -1.8459(5) -0.1693(3) -0.3239(3) 0.0354(13) Uani 1 1 d . . . . .
H32A H -1.815166 -0.191974 -0.363968 0.042 Uiso 1 1 calc R . . . .
H32B H -1.860343 -0.125035 -0.340515 0.042 Uiso 1 1 calc R . . . .
C31 C -2.2350(5) -0.2029(3) -0.0854(3) 0.0323(12) Uani 1 1 d . . . . .
H31 H -2.216379 -0.239719 -0.049475 0.039 Uiso 1 1 calc R . . . .
C29 C -2.1283(5) -0.2140(3) -0.7498(4) 0.0362(13) Uani 1 1 d . . . . .
H29 H -2.120912 -0.171580 -0.724888 0.043 Uiso 1 1 calc R . . . .
C33 C -2.3830(5) -0.4296(3) -0.3194(3) 0.0366(13) Uani 1 1 d . . . . .
H33A H -2.447923 -0.404435 -0.351930 0.044 Uiso 1 1 calc R . . . .
H33B H -2.384499 -0.471981 -0.342606 0.044 Uiso 1 1 calc R . . . .
C30 C -2.5236(5) -0.3000(3) -0.5683(3) 0.0446(15) Uani 1 1 d . . . . .
H30A H -2.506551 -0.338568 -0.537540 0.067 Uiso 1 1 calc GR . . . .
H30B H -2.561775 -0.269560 -0.540400 0.067 Uiso 1 1 calc GR . . . .
H30C H -2.449301 -0.282317 -0.576310 0.067 Uiso 1 1 calc GR . . . .
C35 C -2.3993(5) -0.4343(3) -0.2355(4) 0.0408(14) Uani 1 1 d . . . . .
H35A H -2.347672 -0.467853 -0.207115 0.049 Uiso 1 1 calc R . . . .
H35B H -2.482817 -0.444933 -0.236401 0.049 Uiso 1 1 calc R . . . .
C39 C -2.0705(5) -0.1313(3) -0.1422(3) 0.0337(13) Uani 1 1 d . . . . .
H39 H -2.069692 -0.108974 -0.191857 0.040 Uiso 1 1 calc R . . . .
C34 C -2.6758(6) -0.1243(3) -0.8501(4) 0.0527(18) Uani 1 1 d . . . . .
H34A H -2.758732 -0.115763 -0.878556 0.063 Uiso 1 1 calc R . . . .
H34B H -2.649271 -0.090096 -0.812139 0.063 Uiso 1 1 calc R . . . .
C36 C -2.2440(5) -0.1628(3) -0.5939(3) 0.0380(13) Uani 1 1 d . . . . .
H36 H -2.162708 -0.173464 -0.574874 0.046 Uiso 1 1 calc R . . . .
C38 C -2.1460(6) -0.3782(3) -0.8545(4) 0.0450(15) Uani 1 1 d . . . . .
H38A H -2.201677 -0.378347 -0.905648 0.068 Uiso 1 1 calc GR . . . .
H38B H -2.066399 -0.389371 -0.860292 0.068 Uiso 1 1 calc GR . . . .
H38C H -2.143867 -0.336275 -0.831445 0.068 Uiso 1 1 calc GR . . . .
C37 C -2.0228(5) -0.2724(3) -0.6297(4) 0.0415(14) Uani 1 1 d . . . . .
H37A H -2.017552 -0.236098 -0.594153 0.050 Uiso 1 1 calc R . . . .
H37B H -1.957920 -0.302074 -0.607357 0.050 Uiso 1 1 calc R . . . .
C40 C -2.0592(5) -0.2120(3) -0.3903(3) 0.0356(13) Uani 1 1 d . . . . .
H40A H -2.027320 -0.240544 -0.423754 0.053 Uiso 1 1 calc GR . . . .
H40B H -2.080741 -0.172044 -0.417385 0.053 Uiso 1 1 calc GR . . . .
H40C H -2.129892 -0.230721 -0.377965 0.053 Uiso 1 1 calc GR . . . .
C43 C -2.1520(6) -0.0950(3) -0.0970(4) 0.0426(14) Uani 1 1 d . . . . .
H43A H -2.109016 -0.058679 -0.068841 0.051 Uiso 1 1 calc R . . . .
H43B H -2.224689 -0.079614 -0.133738 0.051 Uiso 1 1 calc R . . . .
C41 C -2.4842(5) -0.1281(3) -0.6524(4) 0.0438(15) Uani 1 1 d . . . . .
H41 H -2.564276 -0.115551 -0.672497 0.053 Uiso 1 1 calc R . . . .
C42 C -1.8901(6) -0.5173(3) -0.1304(4) 0.0459(15) Uani 1 1 d . . . . .
H42A H -1.908350 -0.555392 -0.103364 0.055 Uiso 1 1 calc R . . . .
H42B H -1.850457 -0.530104 -0.171828 0.055 Uiso 1 1 calc R . . . .
C44 C -2.3722(5) -0.1990(3) -0.1162(4) 0.0419(14) Uani 1 1 d . . . . .
H44A H -2.393023 -0.159716 -0.144917 0.063 Uiso 1 1 calc GR . . . .
H44B H -2.410361 -0.200348 -0.072280 0.063 Uiso 1 1 calc GR . . . .
H44C H -2.399770 -0.234574 -0.150929 0.063 Uiso 1 1 calc GR . . . .
C45 C -2.1847(6) -0.1424(3) -0.0389(3) 0.0421(14) Uani 1 1 d . . . . .
H45A H -2.245162 -0.124026 -0.014072 0.051 Uiso 1 1 calc R . . . .
H45B H -2.113402 -0.152867 0.002360 0.051 Uiso 1 1 calc R . . . .
C46 C -2.4200(5) -0.2599(3) -0.3477(4) 0.0444(15) Uani 1 1 d . . . . .
H46 H -2.458650 -0.298017 -0.366676 0.053 Uiso 1 1 calc R . . . .
C47 C -1.9167(6) -0.4533(3) -0.3281(4) 0.0409(14) Uani 1 1 d . . . . .
H47 H -1.932510 -0.493415 -0.309664 0.049 Uiso 1 1 calc R . . . .
C48 C -1.8568(6) -0.3882(3) -0.4262(4) 0.0484(16) Uani 1 1 d . . . . .
H48 H -1.833599 -0.384845 -0.474134 0.058 Uiso 1 1 calc R . . . .
C50 C -2.7483(5) -0.2377(3) -0.8598(4) 0.0426(14) Uani 1 1 d . . . . .
H50A H -2.734668 -0.235792 -0.912419 0.064 Uiso 1 1 calc GR . . . .
H50B H -2.831803 -0.228307 -0.861868 0.064 Uiso 1 1 calc GR . . . .
H50C H -2.729118 -0.279837 -0.838355 0.064 Uiso 1 1 calc GR . . . .
C51 C -2.6942(5) -0.4059(3) -0.7612(4) 0.0428(15) Uani 1 1 d . . . . .
H51 H -2.686023 -0.448373 -0.736470 0.051 Uiso 1 1 calc R . . . .
C49 C -2.1443(7) -0.2025(3) -0.8382(4) 0.0543(17) Uani 1 1 d . . . . .
H49A H -2.164235 -0.242131 -0.866332 0.081 Uiso 1 1 calc GR . . . .
H49B H -2.070336 -0.185851 -0.848082 0.081 Uiso 1 1 calc GR . . . .
H49C H -2.208650 -0.172227 -0.856219 0.081 Uiso 1 1 calc GR . . . .
C52 C -2.4767(7) -0.5256(3) -0.8217(4) 0.0554(17) Uani 1 1 d . . . . .
H52A H -2.413768 -0.548912 -0.786026 0.083 Uiso 1 1 calc GR . . . .
H52B H -2.518598 -0.553567 -0.863061 0.083 Uiso 1 1 calc GR . . . .
H52C H -2.532951 -0.509076 -0.792940 0.083 Uiso 1 1 calc GR . . . .
C53 C -2.3078(6) -0.1454(3) -0.2903(3) 0.0401(14) Uani 1 1 d . . . . .
H53 H -2.270211 -0.106988 -0.271431 0.048 Uiso 1 1 calc R . . . .
C54 C -2.4723(5) -0.4563(3) -0.5957(3) 0.0359(13) Uani 1 1 d . . . . .
H54 H -2.543312 -0.447515 -0.579692 0.043 Uiso 1 1 calc R . . . .
C56 C -1.7000(5) -0.2453(3) -0.1208(4) 0.0427(14) Uani 1 1 d . . . . .
H56A H -1.759800 -0.234253 -0.091952 0.064 Uiso 1 1 calc GR . . . .
H56B H -1.632589 -0.216401 -0.106640 0.064 Uiso 1 1 calc GR . . . .
H56C H -1.672567 -0.288314 -0.107855 0.064 Uiso 1 1 calc GR . . . .
C55 C -2.7270(5) -0.3477(4) -0.6435(4) 0.0523(18) Uani 1 1 d . . . . .
H55A H -2.711086 -0.383987 -0.607689 0.063 Uiso 1 1 calc R . . . .
H55B H -2.778942 -0.317836 -0.624097 0.063 Uiso 1 1 calc R . . . .
C57 C -2.4672(5) -0.1502(3) -0.8595(4) 0.0383(14) Uani 1 1 d . . . . .
H57 H -2.424419 -0.171953 -0.894984 0.046 Uiso 1 1 calc R . . . .
C58 C -2.4166(6) -0.1006(3) -0.5835(4) 0.0574(19) Uani 1 1 d . . . . .
H58 H -2.452379 -0.070996 -0.555972 0.069 Uiso 1 1 calc R . . . .
C64 C -1.8082(5) -0.4724(3) -0.0716(4) 0.0451(15) Uani 1 1 d . . . . .
H64A H -1.728966 -0.491701 -0.052090 0.054 Uiso 1 1 calc R . . . .
H64B H -1.843333 -0.463945 -0.026706 0.054 Uiso 1 1 calc R . . . .
C63 C -1.7548(5) -0.1728(3) -0.2438(4) 0.0410(14) Uani 1 1 d . . . . .
H63A H -1.776056 -0.141880 -0.207481 0.049 Uiso 1 1 calc R . . . .
H63B H -1.674240 -0.162639 -0.250239 0.049 Uiso 1 1 calc R . . . .
C62 C -2.0124(5) -0.2506(3) -0.7107(4) 0.0486(16) Uani 1 1 d . . . . .
H62A H -2.002515 -0.287230 -0.742924 0.058 Uiso 1 1 calc R . . . .
H62B H -1.942277 -0.222964 -0.705846 0.058 Uiso 1 1 calc R . . . .
C60 C -2.2021(7) -0.4935(3) -0.8396(4) 0.0558(18) Uani 1 1 d . . . . .
H60A H -2.136413 -0.501651 -0.865483 0.067 Uiso 1 1 calc R . . . .
H60B H -2.201017 -0.526442 -0.800014 0.067 Uiso 1 1 calc R . . . .
C59 C -2.7878(5) -0.3696(4) -0.7264(4) 0.0545(18) Uani 1 1 d . . . . .
H59A H -2.818376 -0.332933 -0.759453 0.065 Uiso 1 1 calc R . . . .
H59B H -2.855651 -0.397421 -0.724720 0.065 Uiso 1 1 calc R . . . .
C61 C -2.3217(7) -0.4935(3) -0.8995(4) 0.0584(19) Uani 1 1 d . . . . .
H61A H -2.340400 -0.536345 -0.920505 0.070 Uiso 1 1 calc R . . . .
H61B H -2.317963 -0.465228 -0.943339 0.070 Uiso 1 1 calc R . . . .
C68 C -2.2852(5) -0.5136(3) -0.5776(3) 0.0413(14) Uani 1 1 d . . . . .
H68 H -2.228712 -0.541719 -0.547849 0.050 Uiso 1 1 calc R . . . .
C67 C -2.7337(6) -0.4171(3) -0.8502(4) 0.0538(18) Uani 1 1 d . . . . .
H67A H -2.735473 -0.377066 -0.877556 0.081 Uiso 1 1 calc GR . . . .
H67B H -2.813244 -0.435893 -0.862876 0.081 Uiso 1 1 calc GR . . . .
H67C H -2.677503 -0.445576 -0.866324 0.081 Uiso 1 1 calc GR . . . .
C65 C -2.3913(6) -0.0924(3) -0.8209(4) 0.0545(17) Uani 1 1 d . . . . .
H65A H -2.434917 -0.069356 -0.788555 0.082 Uiso 1 1 calc GR . . . .
H65B H -2.376009 -0.064629 -0.861684 0.082 Uiso 1 1 calc GR . . . .
H65C H -2.315536 -0.107198 -0.788534 0.082 Uiso 1 1 calc GR . . . .
C66 C -2.5935(7) -0.1284(3) -0.9080(4) 0.0555(18) Uani 1 1 d . . . . .
H66A H -2.587762 -0.087017 -0.932141 0.067 Uiso 1 1 calc R . . . .
H66B H -2.625567 -0.159088 -0.949695 0.067 Uiso 1 1 calc R . . . .
C70 C -1.6927(5) -0.4144(3) -0.1588(4) 0.0480(16) Uani 1 1 d . . . . .
H70A H -1.702844 -0.452239 -0.191132 0.072 Uiso 1 1 calc GR . . . .
H70B H -1.616707 -0.416604 -0.120082 0.072 Uiso 1 1 calc GR . . . .
H70C H -1.693285 -0.377371 -0.191688 0.072 Uiso 1 1 calc GR . . . .
C69 C -1.8862(6) -0.4473(3) -0.4007(4) 0.0502(17) Uani 1 1 d . . . . .
H69 H -1.885685 -0.483224 -0.432324 0.060 Uiso 1 1 calc R . . . .
C71 C -2.4096(7) -0.1449(3) -0.3531(4) 0.0567(18) Uani 1 1 d . . . . .
H71 H -2.439895 -0.106381 -0.376383 0.068 Uiso 1 1 calc R . . . .
C72 C -2.4657(7) -0.2017(4) -0.3808(4) 0.060(2) Uani 1 1 d . . . . .
H72 H -2.534833 -0.201111 -0.422221 0.072 Uiso 1 1 calc R . . . .
O1 O -1.9678(7) -0.1113(4) -0.5094(5) 0.112(2) Uiso 1 1 d . . . . .
H1A H -2.012291 -0.086481 -0.489596 0.168 Uiso 1 1 d G . . . .
H1B H -1.966205 -0.098348 -0.555674 0.168 Uiso 1 1 d G . . . .
O0AA O -1.7616(8) -0.1992(5) -0.5059(6) 0.132(3) Uiso 1 1 d . . . . .
H0AA H -1.738857 -0.171943 -0.535799 0.198 Uiso 1 1 d G . . . .
H0AB H -1.837511 -0.195622 -0.510171 0.198 Uiso 1 1 d G . . . .

loop_
_atom_site_aniso_label
_atom_site_aniso_U_11
_atom_site_aniso_U_22
_atom_site_aniso_U_33
_atom_site_aniso_U_23
_atom_site_aniso_U_13
_atom_site_aniso_U_12
Fe1 0.0215(3) 0.0168(3) 0.0171(3) -0.0007(3) 0.0034(2) 0.0022(3)
I1 0.0701(3) 0.03524(19) 0.01839(16) 0.00013(17) 0.00475(16) 0.0136(2)
P1 0.0182(6) 0.0249(7) 0.0281(7) 0.0022(5) 0.0032(5) -0.0001(5)
P2 0.0198(6) 0.0223(6) 0.0243(7) -0.0005(5) 0.0064(5) 0.0010(5)
P3 0.0315(7) 0.0182(6) 0.0237(7) -0.0005(5) 0.0060(5) 0.0055(5)
P4 0.0236(7) 0.0187(6) 0.0262(7) -0.0020(5) -0.0001(5) 0.0045(5)
Fe2 0.0199(3) 0.0195(3) 0.0197(3) 0.0013(3) 0.0040(2) 0.0000(3)
I2 0.03383(18) 0.03880(19) 0.02102(15) 0.00344(16) 0.00156(13) 0.00111(16)
P5 0.0218(6) 0.0227(7) 0.0251(7) 0.0011(5) 0.0053(5) -0.0023(5)
P6 0.0205(6) 0.0235(6) 0.0241(6) -0.0012(5) 0.0055(5) 0.0001(5)
P7 0.0235(7) 0.0221(7) 0.0306(7) 0.0039(5) 0.0064(5) 0.0030(5)
P8 0.0295(7) 0.0212(6) 0.0215(6) -0.0003(5) 0.0062(5) 0.0012(5)
I3 0.0544(15) 0.0384(9) 0.056(2) -0.0053(10) 0.0155(9) -0.0027(8)
I4 0.0476(4) 0.0478(5) 0.0529(6) -0.0055(4) 0.0192(4) -0.0106(4)
I5 0.0610(18) 0.054(3) 0.039(2) 0.0052(16) 0.0127(17) 0.0063(17)
I6 0.0356(12) 0.0478(15) 0.0421(18) -0.0142(14) 0.0074(16) -0.0033(10)
C1 0.020(2) 0.032(3) 0.030(3) -0.002(3) 0.0009(19) 0.005(2)
C2 0.029(3) 0.023(3) 0.025(3) 0.001(2) 0.003(2) 0.001(2)
C3 0.032(3) 0.022(3) 0.027(3) 0.001(2) 0.007(2) 0.001(2)
C4 0.023(3) 0.023(3) 0.025(3) 0.004(2) 0.000(2) -0.002(2)
C5 0.026(3) 0.045(3) 0.040(3) 0.005(3) 0.016(2) 0.009(3)
C6 0.026(3) 0.027(3) 0.032(3) 0.000(2) 0.011(2) 0.003(2)
C7 0.046(4) 0.044(4) 0.044(3) 0.001(3) 0.027(3) -0.007(3)
C8 0.026(3) 0.039(3) 0.039(3) 0.000(3) 0.014(2) -0.004(2)
C9 0.028(3) 0.030(3) 0.042(3) -0.006(3) -0.003(2) 0.011(2)
C11 0.031(3) 0.043(4) 0.029(3) 0.002(3) 0.000(2) 0.002(3)
C10 0.026(3) 0.032(3) 0.028(3) -0.002(2) 0.001(2) 0.009(2)
C12 0.026(3) 0.036(3) 0.042(3) 0.002(3) 0.000(2) 0.007(2)
C13 0.042(3) 0.019(3) 0.043(3) 0.003(2) 0.006(3) -0.001(2)
C14 0.054(4) 0.046(4) 0.042(4) -0.026(3) -0.009(3) 0.007(3)
C15 0.025(3) 0.036(3) 0.041(3) 0.000(3) 0.009(2) -0.007(2)
C16 0.025(3) 0.028(3) 0.030(3) -0.007(2) 0.004(2) -0.002(2)
C17 0.051(4) 0.030(3) 0.052(4) -0.005(3) 0.010(3) -0.017(3)
C18 0.026(3) 0.026(3) 0.029(3) -0.008(2) 0.001(2) 0.002(2)
C22 0.024(3) 0.027(3) 0.032(3) 0.001(2) 0.006(2) 0.003(2)
C19 0.037(3) 0.030(3) 0.039(3) 0.009(3) 0.007(3) 0.007(2)
C20 0.053(4) 0.026(3) 0.036(3) -0.008(2) -0.001(3) 0.001(3)
C21 0.045(4) 0.038(3) 0.034(3) 0.015(3) 0.007(3) -0.005(3)
C23 0.033(3) 0.027(3) 0.024(3) 0.000(2) 0.006(2) 0.011(2)
C25 0.039(3) 0.031(3) 0.036(3) -0.002(2) 0.016(3) 0.014(2)
C24 0.042(3) 0.036(3) 0.041(3) 0.001(3) 0.019(3) 0.003(3)
C27 0.036(3) 0.042(3) 0.027(3) -0.009(2) 0.004(2) -0.006(3)
C26 0.023(3) 0.023(3) 0.027(3) -0.006(2) 0.004(2) 0.002(2)
C28 0.042(3) 0.036(3) 0.059(4) 0.012(3) 0.018(3) -0.006(3)
C32 0.042(3) 0.029(3) 0.037(3) 0.002(2) 0.014(3) -0.009(3)
C31 0.042(3) 0.029(3) 0.029(3) -0.002(2) 0.015(2) 0.005(2)
C29 0.032(3) 0.032(3) 0.050(4) -0.001(3) 0.019(3) -0.008(3)
C33 0.031(3) 0.032(3) 0.046(3) -0.014(3) 0.008(3) -0.009(2)
C30 0.046(3) 0.056(4) 0.037(3) -0.007(3) 0.022(3) 0.005(3)
C35 0.032(3) 0.039(3) 0.055(4) -0.009(3) 0.017(3) -0.011(3)
C39 0.047(3) 0.023(3) 0.032(3) -0.001(2) 0.011(3) -0.003(2)
C34 0.043(4) 0.031(3) 0.070(5) 0.001(3) -0.015(3) 0.016(3)
C36 0.030(3) 0.042(3) 0.035(3) -0.011(3) -0.007(2) 0.006(3)
C38 0.045(4) 0.051(4) 0.047(4) 0.005(3) 0.028(3) 0.013(3)
C37 0.018(3) 0.052(4) 0.051(4) 0.003(3) 0.003(2) 0.003(3)
C40 0.042(3) 0.035(3) 0.028(3) 0.004(2) 0.005(2) -0.002(3)
C43 0.059(4) 0.026(3) 0.043(3) -0.014(3) 0.014(3) 0.001(3)
C41 0.033(3) 0.042(4) 0.051(4) -0.017(3) 0.000(3) 0.016(3)
C42 0.054(4) 0.025(3) 0.062(4) 0.011(3) 0.019(3) 0.010(3)
C44 0.036(3) 0.047(4) 0.048(4) -0.003(3) 0.019(3) 0.010(3)
C45 0.054(4) 0.041(3) 0.035(3) -0.013(3) 0.017(3) -0.002(3)
C46 0.040(3) 0.043(4) 0.040(3) -0.005(3) -0.011(3) 0.013(3)
C47 0.051(4) 0.027(3) 0.049(4) -0.004(3) 0.020(3) 0.003(3)
C48 0.059(4) 0.052(4) 0.043(4) 0.001(3) 0.030(3) 0.007(3)
C50 0.028(3) 0.042(4) 0.051(4) 0.000(3) -0.005(3) 0.007(3)
C51 0.025(3) 0.034(3) 0.062(4) 0.007(3) -0.005(3) -0.008(3)
C49 0.064(4) 0.048(4) 0.059(4) 0.015(3) 0.029(4) 0.001(3)
C52 0.069(4) 0.026(3) 0.061(4) -0.008(3) -0.007(3) -0.006(3)
C53 0.057(4) 0.026(3) 0.035(3) 0.003(2) 0.007(3) 0.011(3)
C54 0.032(3) 0.038(3) 0.038(3) 0.009(3) 0.010(3) -0.006(3)
C56 0.027(3) 0.048(4) 0.046(4) 0.001(3) -0.006(3) -0.012(3)
C55 0.026(3) 0.075(5) 0.063(4) 0.015(4) 0.026(3) 0.008(3)
C57 0.047(4) 0.019(3) 0.045(4) 0.011(2) 0.006(3) -0.001(2)
C58 0.056(4) 0.056(4) 0.055(4) -0.036(4) 0.003(3) 0.017(3)
C64 0.037(3) 0.044(4) 0.051(4) 0.015(3) 0.004(3) 0.017(3)
C63 0.035(3) 0.036(3) 0.052(4) -0.001(3) 0.010(3) -0.015(3)
C62 0.025(3) 0.059(4) 0.066(4) 0.000(3) 0.018(3) -0.004(3)
C60 0.078(5) 0.036(4) 0.056(4) -0.010(3) 0.021(4) 0.023(3)
C59 0.023(3) 0.066(4) 0.072(5) 0.023(4) 0.006(3) -0.004(3)
C61 0.084(5) 0.044(4) 0.048(4) -0.023(3) 0.017(4) 0.001(4)
C68 0.047(4) 0.034(3) 0.036(3) 0.013(3) -0.004(3) 0.007(3)
C67 0.038(4) 0.039(4) 0.069(5) -0.008(3) -0.018(3) -0.006(3)
C65 0.059(4) 0.034(3) 0.069(5) 0.009(3) 0.011(3) -0.006(3)
C66 0.069(5) 0.032(3) 0.053(4) 0.016(3) -0.010(3) 0.003(3)
C70 0.029(3) 0.049(4) 0.064(4) 0.006(3) 0.008(3) 0.010(3)
C69 0.067(4) 0.035(3) 0.056(4) -0.016(3) 0.030(4) 0.000(3)
C71 0.073(5) 0.045(4) 0.042(4) 0.003(3) -0.007(3) 0.023(4)
C72 0.063(5) 0.057(5) 0.045(4) -0.002(3) -0.018(3) 0.026(4)

loop_
_atom_type_symbol
_atom_type_description
_atom_type_scat_dispersion_real
_atom_type_scat_dispersion_imag
_atom_type_scat_source
C C 0.0033 0.0016 'International Tables Vol C Tables 4.2.6.8 and 6.1.1.4'
H H 0.0000 0.0000 'International Tables Vol C Tables 4.2.6.8 and 6.1.1.4'
Fe Fe 0.3463 0.8444 'International Tables Vol C Tables 4.2.6.8 and 6.1.1.4'
I I -0.4742 1.8119 'International Tables Vol C Tables 4.2.6.8 and 6.1.1.4'
O O 0.0106 0.0060 'International Tables Vol C Tables 4.2.6.8 and 6.1.1.4'
P P 0.1023 0.0942 'International Tables Vol C Tables 4.2.6.8 and 6.1.1.4'

loop_
_exptl_crystal_face_index_h
_exptl_crystal_face_index_k
_exptl_crystal_face_index_l
_exptl_crystal_face_perp_dist
1 -4 23 0.0378
16 -2 -6 0.1358
-16 2 4 0.0782
0 4 -23 0.0226
8 -17 -18 0.0763
-15 0 13 0.0647
0 13 21 0.0257
-13 -10 -7 0.0697
-2 25 -12 0.0282
1 -16 20 0.0504

loop_
_geom_angle_atom_site_label_1
_geom_angle_atom_site_label_2
_geom_angle_atom_site_label_3
_geom_angle
_geom_angle_site_symmetry_1
_geom_angle_site_symmetry_3
_geom_angle_publ_flag
P1 Fe1 I1 117.97(4) . . ?
P1 Fe1 P2 120.69(5) . . ?
P2 Fe1 I1 121.34(4) . . ?
P3 Fe1 I1 90.11(4) . . ?
P3 Fe1 P1 81.53(5) . . ?
P3 Fe1 P2 98.19(5) . . ?
P3 Fe1 P4 178.83(5) . . ?
P4 Fe1 I1 89.19(4) . . ?
P4 Fe1 P1 99.63(5) . . ?
P4 Fe1 P2 81.39(5) . . ?
C4 P1 Fe1 105.19(16) . . ?
C4 P1 C5 107.2(2) . . ?
C4 P1 C51 103.1(2) . . ?
C5 P1 Fe1 115.8(2) . . ?
C5 P1 C51 93.9(3) . . ?
C51 P1 Fe1 129.6(2) . . ?
C1 P2 Fe1 115.49(18) . . ?
C1 P2 C29 93.5(2) . . ?
C26 P2 Fe1 105.22(16) . . ?
C26 P2 C1 106.9(2) . . ?
C26 P2 C29 101.9(2) . . ?
C29 P2 Fe1 131.4(2) . . ?
C2 P3 Fe1 105.04(17) . . ?
C2 P3 C20 102.9(3) . . ?
C2 P3 C25 106.8(2) . . ?
C20 P3 Fe1 119.1(2) . . ?
C25 P3 Fe1 126.10(18) . . ?
C25 P3 C20 94.5(3) . . ?
C9 P4 Fe1 126.77(18) . . ?
C9 P4 C57 94.7(3) . . ?
C18 P4 Fe1 105.61(17) . . ?
C18 P4 C9 106.6(2) . . ?
C18 P4 C57 102.4(3) . . ?
C57 P4 Fe1 117.98(19) . . ?
P5 Fe2 I2 121.33(4) . . ?
P6 Fe2 I2 117.91(4) . . ?
P6 Fe2 P5 120.76(5) . . ?
P7 Fe2 I2 88.83(4) . . ?
P7 Fe2 P5 81.11(5) . . ?
P7 Fe2 P6 99.68(5) . . ?
P7 Fe2 P8 178.42(6) . . ?
P8 Fe2 I2 89.75(4) . . ?
P8 Fe2 P5 99.05(5) . . ?
P8 Fe2 P6 81.61(5) . . ?
C3 P5 Fe2 117.42(17) . . ?
C3 P5 C15 93.8(2) . . ?
C6 P5 Fe2 104.98(16) . . ?
C6 P5 C3 107.4(2) . . ?
C6 P5 C15 102.6(2) . . ?
C15 P5 Fe2 128.57(18) . . ?
C8 P6 Fe2 128.74(18) . . ?
C10 P6 Fe2 105.15(17) . . ?
C10 P6 C8 102.5(2) . . ?
C10 P6 C16 107.7(2) . . ?
C16 P6 Fe2 117.10(17) . . ?
C16 P6 C8 93.7(2) . . ?
C12 P7 Fe2 118.23(19) . . ?
C13 P7 Fe2 126.45(18) . . ?
C13 P7 C12 94.5(3) . . ?
C22 P7 Fe2 105.40(17) . . ?
C22 P7 C12 103.4(2) . . ?
C22 P7 C13 106.4(2) . . ?
C23 P8 Fe2 105.69(16) . . ?
C23 P8 C31 102.2(2) . . ?
C23 P8 C39 107.2(3) . . ?
C31 P8 Fe2 119.05(18) . . ?
C39 P8 Fe2 126.10(19) . . ?
C39 P8 C31 94.0(2) . . ?
C11 C1 P2 117.7(3) . . ?
C11 C1 C37 115.0(4) . . ?
C37 C1 P2 105.5(4) . . ?
C4 C2 P3 114.0(4) . . ?
C19 C2 P3 125.2(4) . . ?
C19 C2 C4 120.6(5) . . ?
C32 C3 P5 106.1(4) . . ?
C40 C3 P5 117.0(4) . . ?
C40 C3 C32 115.4(4) . . ?
C2 C4 P1 116.4(4) . . ?
C2 C4 C54 118.9(5) . . ?
C54 C4 P1 124.7(4) . . ?
C30 C5 P1 117.8(4) . . ?
C30 C5 C55 114.9(5) . . ?
C55 C5 P1 105.5(4) . . ?
C22 C6 P5 116.1(4) . . ?
C24 C6 P5 125.3(4) . . ?
C24 C6 C22 118.6(5) . . ?
C7 C8 P6 117.7(4) . . ?
C7 C8 C35 114.7(5) . . ?
C35 C8 P6 105.2(3) . . ?
C34 C9 P4 103.9(4) . . ?
C50 C9 P4 112.8(4) . . ?
C50 C9 C34 110.0(5) . . ?
C23 C10 P6 116.6(4) . . ?
C46 C10 P6 124.3(4) . . ?
C46 C10 C23 119.1(5) . . ?
C64 C12 P7 103.8(4) . . ?
C70 C12 P7 115.2(4) . . ?
C70 C12 C64 110.5(5) . . ?
C28 C13 P7 112.9(4) . . ?
C28 C13 C42 110.7(5) . . ?
C42 C13 P7 104.2(4) . . ?
C36 C14 C58 120.1(6) . . ?
C56 C15 P5 117.6(4) . . ?
C56 C15 C63 114.3(5) . . ?
C63 C15 P5 105.2(4) . . ?
C27 C16 P6 117.5(4) . . ?
C27 C16 C33 115.7(4) . . ?
C33 C16 P6 106.3(3) . . ?
C26 C18 P4 114.6(4) . . ?
C41 C18 P4 125.4(4) . . ?
C41 C18 C26 119.7(5) . . ?
C6 C22 P7 113.8(4) . . ?
C47 C22 P7 125.7(4) . . ?
C47 C22 C6 120.3(5) . . ?
C68 C19 C2 119.2(5) . . ?
C52 C20 P3 115.0(4) . . ?
C52 C20 C61 111.9(5) . . ?
C61 C20 P3 103.6(4) . . ?
C68 C21 C54 120.0(5) . . ?
C10 C23 P8 113.8(4) . . ?
C53 C23 P8 125.7(4) . . ?
C53 C23 C10 120.2(5) . . ?
C38 C25 P3 112.5(4) . . ?
C38 C25 C60 110.3(5) . . ?
C60 C25 P3 104.2(4) . . ?
C48 C24 C6 120.4(5) . . ?
C18 C26 P2 116.1(4) . . ?
C36 C26 P2 124.6(4) . . ?
C36 C26 C18 119.3(5) . . ?
C63 C32 C3 107.2(4) . . ?
C44 C31 P8 115.6(4) . . ?
C44 C31 C45 111.3(5) . . ?
C45 C31 P8 104.7(4) . . ?
C49 C29 P2 118.1(4) . . ?
C49 C29 C62 114.4(5) . . ?
C62 C29 P2 104.8(4) . . ?
C35 C33 C16 107.4(4) . . ?
C33 C35 C8 109.5(5) . . ?
C17 C39 P8 111.9(4) . . ?
C17 C39 C43 110.6(5) . . ?
C43 C39 P8 104.2(4) . . ?
C66 C34 C9 107.0(5) . . ?
C14 C36 C26 120.6(5) . . ?
C62 C37 C1 106.9(5) . . ?
C45 C43 C39 106.6(5) . . ?
C58 C41 C18 119.9(5) . . ?
C64 C42 C13 106.8(5) . . ?
C43 C45 C31 107.9(5) . . ?
C72 C46 C10 119.7(6) . . ?
C69 C47 C22 119.7(5) . . ?
C24 C48 C69 120.7(5) . . ?
C59 C51 P1 104.6(4) . . ?
C67 C51 P1 118.8(4) . . ?
C67 C51 C59 114.0(5) . . ?
C23 C53 C71 120.3(6) . . ?
C21 C54 C4 120.3(5) . . ?
C59 C55 C5 107.4(5) . . ?
C65 C57 P4 114.7(4) . . ?
C65 C57 C66 110.9(5) . . ?
C66 C57 P4 103.7(4) . . ?
C41 C58 C14 120.2(5) . . ?
C42 C64 C12 107.3(5) . . ?
C32 C63 C15 109.3(5) . . ?
C37 C62 C29 108.5(4) . . ?
C61 C60 C25 107.0(5) . . ?
C55 C59 C51 108.6(5) . . ?
C60 C61 C20 108.5(5) . . ?
C21 C68 C19 121.0(5) . . ?
C34 C66 C57 107.0(5) . . ?
C48 C69 C47 120.2(5) . . ?
C72 C71 C53 120.0(6) . . ?
C71 C72 C46 120.8(6) . . ?

loop_
_geom_bond_atom_site_label_1
_geom_bond_atom_site_label_2
_geom_bond_distance
_geom_bond_site_symmetry_2
_geom_bond_publ_flag
Fe1 I1 2.5760(6) . ?
Fe1 P1 2.2810(14) . ?
Fe1 P2 2.2909(14) . ?
Fe1 P3 2.2648(14) . ?
Fe1 P4 2.2673(14) . ?
P1 C4 1.839(5) . ?
P1 C5 1.860(5) . ?
P1 C51 1.890(6) . ?
P2 C1 1.859(5) . ?
P2 C26 1.836(5) . ?
P2 C29 1.894(5) . ?
P3 C2 1.824(5) . ?
P3 C20 1.896(6) . ?
P3 C25 1.861(5) . ?
P4 C9 1.869(5) . ?
P4 C18 1.816(5) . ?
P4 C57 1.885(5) . ?
Fe2 I2 2.5872(7) . ?
Fe2 P5 2.2883(13) . ?
Fe2 P6 2.2859(14) . ?
Fe2 P7 2.2619(14) . ?
Fe2 P8 2.2688(14) . ?
P5 C3 1.853(5) . ?
P5 C6 1.842(5) . ?
P5 C15 1.895(5) . ?
P6 C8 1.894(5) . ?
P6 C10 1.846(5) . ?
P6 C16 1.858(5) . ?
P7 C12 1.888(5) . ?
P7 C13 1.869(5) . ?
P7 C22 1.830(5) . ?
P8 C23 1.819(5) . ?
P8 C31 1.894(5) . ?
P8 C39 1.864(5) . ?
C1 C11 1.514(7) . ?
C1 C37 1.540(7) . ?
C2 C4 1.397(7) . ?
C2 C19 1.392(7) . ?
C3 C32 1.529(7) . ?
C3 C40 1.525(7) . ?
C4 C54 1.397(7) . ?
C5 C30 1.514(8) . ?
C5 C55 1.534(8) . ?
C6 C22 1.403(7) . ?
C6 C24 1.400(7) . ?
C7 C8 1.518(8) . ?
C8 C35 1.543(8) . ?
C9 C34 1.534(8) . ?
C9 C50 1.518(8) . ?
C10 C23 1.404(8) . ?
C10 C46 1.402(8) . ?
C12 C64 1.544(8) . ?
C12 C70 1.532(8) . ?
C13 C28 1.522(8) . ?
C13 C42 1.529(8) . ?
C14 C36 1.376(8) . ?
C14 C58 1.384(9) . ?
C15 C56 1.524(8) . ?
C15 C63 1.532(8) . ?
C16 C27 1.525(7) . ?
C16 C33 1.537(7) . ?
C17 C39 1.521(9) . ?
C18 C26 1.401(7) . ?
C18 C41 1.392(7) . ?
C22 C47 1.387(8) . ?
C19 C68 1.388(8) . ?
C20 C52 1.521(9) . ?
C20 C61 1.550(9) . ?
C21 C54 1.388(8) . ?
C21 C68 1.374(8) . ?
C23 C53 1.384(8) . ?
C25 C38 1.529(8) . ?
C25 C60 1.539(8) . ?
C24 C48 1.368(8) . ?
C26 C36 1.386(7) . ?
C32 C63 1.526(8) . ?
C31 C44 1.524(8) . ?
C31 C45 1.535(8) . ?
C29 C49 1.518(9) . ?
C29 C62 1.533(8) . ?
C33 C35 1.511(8) . ?
C39 C43 1.543(7) . ?
C34 C66 1.523(10) . ?
C37 C62 1.505(9) . ?
C43 C45 1.518(8) . ?
C41 C58 1.383(9) . ?
C42 C64 1.527(9) . ?
C46 C72 1.392(9) . ?
C47 C69 1.386(8) . ?
C48 C69 1.377(9) . ?
C51 C59 1.538(9) . ?
C51 C67 1.519(9) . ?
C53 C71 1.388(9) . ?
C55 C59 1.510(10) . ?
C57 C65 1.540(9) . ?
C57 C66 1.549(9) . ?
C60 C61 1.502(10) . ?
C71 C72 1.378(10) . ?

loop_
_exptl_oxdiff_crystal_face_indexfrac_h
_exptl_oxdiff_crystal_face_indexfrac_k
_exptl_oxdiff_crystal_face_indexfrac_l
_exptl_oxdiff_crystal_face_x
_exptl_oxdiff_crystal_face_y
_exptl_oxdiff_crystal_face_z
1.0000 -4.0001 23.0000 -0.9150 0.3157 0.2328
16.0000 -2.0000 -6.0000 -0.2719 0.1124 -0.9588
-16.0000 2.0000 4.0000 0.3509 -0.1277 0.9337
0.0000 4.0001 -23.0000 0.8824 -0.3100 -0.2880
8.0000 -17.0000 -18.0000 0.5583 0.4747 -0.6729
-15.0000 -0.0000 13.0000 -0.0242 0.0138 0.9911
-0.0000 12.9999 21.0000 -0.9119 -0.2724 0.2680
-13.0000 -10.0000 -7.0000 0.7639 0.2053 0.6262
-2.0000 25.0001 -12.0000 0.3793 -0.9375 -0.0330
1.0000 -16.0001 20.0000 -0.7199 0.6930 0.1914
